data_7132767
loop_
_publ_author_name
'Emenike, Bright U.'
'Shinn, David W.'
'Spinelle, Ronald A.'
'Yoo, Barney'
'Rosario, Ambar M.'

_publ_section_title
;
 Quantifying macrocyclization-induced strain utilizing
 <i>N</i>-phenylimides as conformational reporters.
;
_journal_issue 30
_journal_name_full 'Chemical communications (Cambridge, England)'
_journal_page_first 4040
_journal_page_last 4043
_journal_paper_doi 10.1039/d3cc06296a
_journal_volume 60
_journal_year 2024
_chemical_formula_sum 'C124 H120 N8 O24'
_chemical_formula_weight 2106.27
_space_group_crystal_system monoclinic
_space_group_IT_number 14
_space_group_name_Hall '-P 2yn'
_space_group_name_H-M_alt 'P 1 21/n 1'
_atom_sites_solution_hydrogens geom
_atom_sites_solution_primary direct
_atom_sites_solution_secondary difmap
_audit_creation_method SHELXL-2018/3
_audit_update_record
;
2023-12-26 deposited with the CCDC.	2024-02-22 downloaded from the CCDC.
;
_cell_angle_alpha 90
_cell_angle_beta 106.721(4)
_cell_angle_gamma 90
_cell_formula_units_Z 2
_cell_length_a 17.0682(11)
_cell_length_b 11.8271(7)
_cell_length_c 27.346(3)
_cell_measurement_reflns_used 9920
_cell_measurement_temperature 150(2)
_cell_measurement_theta_max 30.4501
_cell_measurement_theta_min 2.3826
_cell_volume 5286.9(8)
_computing_cell_refinement 'SAINT V8.38A (Bruker, 2016)'
_computing_data_collection 'Apex3 v2018.1-0 (Bruker, 2018)'
_computing_data_reduction 'SAINT V8.38A (Bruker, 2016)'
_computing_structure_refinement
;  
SHELXL-2018/3 (Sheldrick, 2015, 2018), 
SHELXLE Rev946 (H\"ubschle et al., 2011)
;
_computing_structure_solution 'SHELXS-97 (Sheldrick, 2008)'
_diffrn_ambient_temperature 150(2)
_diffrn_detector_area_resol_mean 10.4167
_diffrn_measured_fraction_theta_full 0.983
_diffrn_measured_fraction_theta_max 0.928
_diffrn_measurement_device_type 'Bruker AXS D8 Quest CMOS diffractometer'
_diffrn_measurement_method 'omega and phi scans'
_diffrn_radiation_monochromator 'Triumph curved graphite crystal'
_diffrn_radiation_type MoK\a
_diffrn_radiation_wavelength 0.71073
_diffrn_reflns_av_R_equivalents 0.0545
_diffrn_reflns_av_unetI/netI 0.0532
_diffrn_reflns_Laue_measured_fraction_full 0.983
_diffrn_reflns_Laue_measured_fraction_max 0.928
_diffrn_reflns_limit_h_max 17
_diffrn_reflns_limit_h_min -24
_diffrn_reflns_limit_k_max 16
_diffrn_reflns_limit_k_min -14
_diffrn_reflns_limit_l_max 34
_diffrn_reflns_limit_l_min -39
_diffrn_reflns_number 53868
_diffrn_reflns_point_group_measured_fraction_full 0.983
_diffrn_reflns_point_group_measured_fraction_max 0.928
_diffrn_reflns_theta_full 25.242
_diffrn_reflns_theta_max 30.542
_diffrn_reflns_theta_min 2.307
_diffrn_source 'fine focus sealed tube X-ray source'
_diffrn_source_current '30 mA'
_diffrn_source_voltage '50 kV'
_exptl_absorpt_coefficient_mu 0.092
_exptl_absorpt_correction_T_max 0.7461
_exptl_absorpt_correction_T_min 0.6650
_exptl_absorpt_correction_type multi-scan
_exptl_absorpt_process_details
;
 SADABS 2016/2: Krause, L., Herbst-Irmer, R., Sheldrick G.M. & Stalke D.,
 J. Appl. Cryst. 48 (2015) 3-10
;
_exptl_crystal_colour colourless
_exptl_crystal_density_diffrn 1.323
_exptl_crystal_description fragment
_exptl_crystal_F_000 2224
_exptl_crystal_size_max 0.550
_exptl_crystal_size_mid 0.520
_exptl_crystal_size_min 0.430
_refine_diff_density_max 0.353
_refine_diff_density_min -0.230
_refine_diff_density_rms 0.049
_refine_ls_extinction_coef 0.0041(7)
_refine_ls_extinction_expression Fc^*^=kFc[1+0.001xFc^2^\l^3^/sin(2\q)]^-1/4^
_refine_ls_extinction_method 'SHELXL-2018/3 (Sheldrick 2018)'
_refine_ls_goodness_of_fit_ref 1.106
_refine_ls_hydrogen_treatment constr
_refine_ls_matrix_type full
_refine_ls_number_parameters 995
_refine_ls_number_reflns 15010
_refine_ls_number_restraints 1083
_refine_ls_restrained_S_all 1.130
_refine_ls_R_factor_all 0.0835
_refine_ls_R_factor_gt 0.0566
_refine_ls_shift/su_max 0.002
_refine_ls_shift/su_mean 0.000
_refine_ls_structure_factor_coef Fsqd
_refine_ls_weighting_details 'w=1/[\s^2^(Fo^2^)+(0.0799P)^2^+0.9609P] where P=(Fo^2^+2Fc^2^)/3'
_refine_ls_weighting_scheme calc
_refine_ls_wR_factor_gt 0.1568
_refine_ls_wR_factor_ref 0.1732
_reflns_Friedel_coverage 0.000
_reflns_number_gt 10258
_reflns_number_total 15010
_reflns_threshold_expression 'I > 2\s(I)'
_cod_data_source_file d3cc06296a2.cif
_cod_data_source_block BUE_X2_2_0m
_cod_depositor_comments 'Adding full bibliography for 7132765--7132767.cif.'
_cod_original_cell_volume 5286.9(7)
_cod_original_sg_symbol_H-M 'P 21/n'
_cod_database_code 7132767
_shelx_shelxl_version_number 2018/3
_shelx_space_group_comment
;
The symmetry employed for this shelxl refinement is uniquely defined
by the following loop, which should always be used as a source of
symmetry information in preference to the above space-group names.
They are only intended as comments.
;
_shelx_estimated_absorpt_t_min 0.951
_shelx_estimated_absorpt_t_max 0.961

loop_
_space_group_symop_operation_xyz
'x, y, z'
'-x+1/2, y+1/2, -z+1/2'
'-x, -y, -z'
'x-1/2, -y-1/2, z-1/2'

loop_
_atom_site_label
_atom_site_type_symbol
_atom_site_fract_x
_atom_site_fract_y
_atom_site_fract_z
_atom_site_U_iso_or_equiv
_atom_site_adp_type
_atom_site_occupancy
_atom_site_site_symmetry_order
_atom_site_calc_flag
_atom_site_refinement_flags_posn
_atom_site_refinement_flags_adp
_atom_site_refinement_flags_occupancy
_atom_site_disorder_assembly
_atom_site_disorder_group
O1A O 0.31404(7) 0.63808(10) 0.46485(4) 0.0402(3) Uani 1 1 d . . . . .
O2A O 0.30962(8) 0.91367(12) 0.34778(5) 0.0485(3) Uani 1 1 d . . . . .
O3A O 0.12003(8) 0.60271(9) 0.47630(4) 0.0393(3) Uani 1 1 d . . . . .
N1A N 0.32920(8) 0.77273(11) 0.40764(5) 0.0328(3) Uani 1 1 d D . . . .
C1A C 0.28463(10) 0.71251(13) 0.43478(6) 0.0313(3) Uani 1 1 d . . . . .
C2A C 0.19803(10) 0.75770(12) 0.42016(5) 0.0284(3) Uani 1 1 d . . . . .
H2A H 0.186062 0.789615 0.451113 0.034 Uiso 1 1 calc R U . . .
C3A C 0.19760(10) 0.85419(13) 0.38192(6) 0.0312(3) Uani 1 1 d . . . . .
H3A H 0.189051 0.927492 0.397877 0.037 Uiso 1 1 calc R U . A 1
C4A C 0.28265(10) 0.85419(14) 0.37529(6) 0.0347(3) Uani 1 1 d . . . . .
C5A C 0.13242(11) 0.56593(13) 0.42963(7) 0.0385(4) Uani 1 1 d . . . . .
H5AA H 0.088652 0.512258 0.412433 0.046 Uiso 1 1 calc R U . . .
H5AB H 0.185553 0.526192 0.436649 0.046 Uiso 1 1 calc R U . . .
C6A C 0.13163(10) 0.66636(12) 0.39507(6) 0.0308(3) Uani 1 1 d D . . . .
C7A C 0.05127(10) 0.73266(12) 0.38023(6) 0.0303(3) Uani 1 1 d . . . . .
C8A C -0.01591(10) 0.71213(14) 0.39789(6) 0.0352(3) Uani 1 1 d . . . . .
H8A H -0.015045 0.651345 0.420744 0.042 Uiso 1 1 calc R U . . .
C9A C -0.08458(10) 0.78121(15) 0.38187(6) 0.0372(4) Uani 1 1 d . . . . .
H9A H -0.131042 0.766649 0.393425 0.045 Uiso 1 1 calc R U . . .
C10A C -0.08559(10) 0.87079(14) 0.34929(6) 0.0359(4) Uani 1 1 d . . . . .
H10A H -0.132718 0.917497 0.338589 0.043 Uiso 1 1 calc R U . . .
C11A C -0.01798(10) 0.89303(14) 0.33204(6) 0.0335(3) Uani 1 1 d . . . . .
H11A H -0.018381 0.955796 0.310288 0.040 Uiso 1 1 calc R U . . .
C12A C 0.05014(10) 0.82290(13) 0.34680(5) 0.0309(3) Uani 1 1 d . . . . .
C13A C 0.1287(6) 0.8397(4) 0.3312(3) 0.0305(9) Uani 0.728(5) 1 d D U P B 1
C14A C 0.1258(3) 0.9371(3) 0.29390(14) 0.0362(8) Uani 0.728(5) 1 d D U P B 1
H14A H 0.176000 0.936780 0.282626 0.043 Uiso 0.728(5) 1 calc R U P B 1
H14B H 0.078032 0.928089 0.263422 0.043 Uiso 0.728(5) 1 calc R U P B 1
C15A C 0.1475(7) 0.6347(5) 0.3439(2) 0.0341(9) Uani 0.728(5) 1 d D U P B 1
C16A C 0.1634(5) 0.5257(4) 0.3294(2) 0.0454(11) Uani 0.728(5) 1 d D U P B 1
H16A H 0.165634 0.463713 0.351851 0.054 Uiso 0.728(5) 1 calc R U P B 1
C17A C 0.1759(4) 0.5085(4) 0.28142(18) 0.0514(11) Uani 0.728(5) 1 d D U P B 1
H17A H 0.185903 0.434344 0.271214 0.062 Uiso 0.728(5) 1 calc R U P B 1
C18A C 0.1739(3) 0.5981(4) 0.24915(17) 0.0522(10) Uani 0.728(5) 1 d D U P B 1
H18A H 0.182812 0.585558 0.216847 0.063 Uiso 0.728(5) 1 calc R U P B 1
C19A C 0.1591(3) 0.7069(4) 0.26330(18) 0.0430(9) Uani 0.728(5) 1 d D U P B 1
H19A H 0.158097 0.768373 0.240794 0.052 Uiso 0.728(5) 1 calc R U P B 1
C20A C 0.1455(5) 0.7259(4) 0.3106(2) 0.0340(8) Uani 0.728(5) 1 d D U P B 1
O4A O 0.1198(3) 1.0403(3) 0.31883(10) 0.0421(7) Uani 0.728(5) 1 d D U P B 1
C23A C 0.1269(2) 1.1363(3) 0.28916(13) 0.0504(8) Uani 0.728(5) 1 d D U P B 1
H23A H 0.172941 1.123627 0.274572 0.061 Uiso 0.728(5) 1 calc R U P B 1
H23B H 0.140809 1.202678 0.312065 0.061 Uiso 0.728(5) 1 calc R U P B 1
C24A C 0.0529(2) 1.1634(3) 0.24699(11) 0.0613(9) Uani 0.728(5) 1 d D U P B 1
H24A H 0.006501 1.174926 0.260775 0.092 Uiso 0.728(5) 1 calc R U P B 1
H24B H 0.040822 1.100696 0.222517 0.092 Uiso 0.728(5) 1 calc R U P B 1
H24C H 0.062445 1.232440 0.229739 0.092 Uiso 0.728(5) 1 calc R U P B 1
C13C C 0.1280(18) 0.8186(11) 0.3276(7) 0.033(2) Uani 0.272(5) 1 d D U P B 2
C14C C 0.1227(10) 0.9042(9) 0.2854(5) 0.041(2) Uani 0.272(5) 1 d D U P B 2
H14E H 0.170854 0.895957 0.272341 0.049 Uiso 0.272(5) 1 calc R U P B 2
H14F H 0.072969 0.889634 0.256808 0.049 Uiso 0.272(5) 1 calc R U P B 2
C15C C 0.149(2) 0.6173(13) 0.3489(7) 0.040(2) Uani 0.272(5) 1 d D U P B 2
C16C C 0.1614(14) 0.5042(11) 0.3397(5) 0.040(2) Uani 0.272(5) 1 d D U P B 2
H16C H 0.161633 0.447932 0.364529 0.048 Uiso 0.272(5) 1 calc R U P B 2
C17C C 0.1731(10) 0.4762(10) 0.2931(5) 0.046(2) Uani 0.272(5) 1 d D U P B 2
H17C H 0.183388 0.399618 0.286474 0.056 Uiso 0.272(5) 1 calc R U P B 2
C18C C 0.1702(9) 0.5563(9) 0.2563(5) 0.045(2) Uani 0.272(5) 1 d D U P B 2
H18C H 0.177352 0.534085 0.224528 0.054 Uiso 0.272(5) 1 calc R U P B 2
C19C C 0.1572(10) 0.6677(9) 0.2649(5) 0.044(2) Uani 0.272(5) 1 d D U P B 2
H19C H 0.156484 0.722872 0.239483 0.053 Uiso 0.272(5) 1 calc R U P B 2
C20C C 0.1447(15) 0.6997(10) 0.3119(6) 0.037(2) Uani 0.272(5) 1 d D U P B 2
O4C O 0.1201(7) 1.0157(8) 0.3038(3) 0.0452(17) Uani 0.272(5) 1 d D U P B 2
C23C C 0.1041(6) 1.0954(7) 0.2619(4) 0.060(2) Uani 0.272(5) 1 d D U P B 2
H23E H 0.046515 1.089470 0.240762 0.073 Uiso 0.272(5) 1 calc R U P B 2
H23F H 0.140079 1.079404 0.240075 0.073 Uiso 0.272(5) 1 calc R U P B 2
C24C C 0.1210(8) 1.2119(8) 0.2846(5) 0.090(3) Uani 0.272(5) 1 d D U P B 2
H24G H 0.095967 1.219834 0.312480 0.136 Uiso 0.272(5) 1 calc R U P B 2
H24H H 0.097740 1.268493 0.258202 0.136 Uiso 0.272(5) 1 calc R U P B 2
H24I H 0.180194 1.223418 0.297815 0.136 Uiso 0.272(5) 1 calc R U P B 2
C21A C 0.13760(12) 0.51475(15) 0.51328(7) 0.0475(5) Uani 1 1 d . . . . .
H21A H 0.197496 0.504045 0.526707 0.057 Uiso 1 1 calc R U . . .
H21B H 0.113020 0.442920 0.497483 0.057 Uiso 1 1 calc R U . . .
C22A C 0.10303(14) 0.54635(19) 0.55561(7) 0.0562(6) Uani 1 1 d . . . . .
H22A H 0.122811 0.493392 0.584056 0.084 Uiso 1 1 calc R U . . .
H22B H 0.043170 0.543233 0.543417 0.084 Uiso 1 1 calc R U . . .
H22C H 0.120377 0.623216 0.567188 0.084 Uiso 1 1 calc R U . . .
C25A C 0.4130(3) 0.7515(9) 0.4109(4) 0.0330(12) Uani 0.724(4) 1 d D U P C 1
C26A C 0.4674(3) 0.8331(7) 0.4383(4) 0.0372(11) Uani 0.724(4) 1 d D U P C 1
H26A H 0.447853 0.896047 0.452899 0.045 Uiso 0.724(4) 1 calc R U P C 1
C27A C 0.5502(4) 0.8211(6) 0.4437(3) 0.0414(13) Uani 0.724(4) 1 d D U P C 1
H27A H 0.588606 0.876115 0.461305 0.050 Uiso 0.724(4) 1 calc R U P C 1
C28A C 0.5750(3) 0.7263(7) 0.4226(4) 0.0378(12) Uani 0.724(4) 1 d D U P C 1
C29A C 0.5222(4) 0.6456(7) 0.3961(5) 0.0417(13) Uani 0.724(4) 1 d D U P C 1
H29A H 0.542487 0.583749 0.381146 0.050 Uiso 0.724(4) 1 calc R U P C 1
C30A C 0.4379(5) 0.6541(7) 0.3908(4) 0.0344(10) Uani 0.724(4) 1 d D U P C 1
C31A C 0.37565(15) 0.5729(2) 0.36106(10) 0.0418(7) Uani 0.724(4) 1 d D U P C 1
H31A H 0.345170 0.540920 0.383174 0.063 Uiso 0.724(4) 1 calc R U P C 1
H31B H 0.403034 0.511922 0.348056 0.063 Uiso 0.724(4) 1 calc R U P C 1
H31C H 0.337768 0.612353 0.332341 0.063 Uiso 0.724(4) 1 calc R U P C 1
N2A N 0.6629(3) 0.7071(5) 0.4272(3) 0.0531(13) Uani 0.724(4) 1 d D U P C 1
O5A O 0.6834(5) 0.6127(5) 0.4151(3) 0.0595(12) Uani 0.724(4) 1 d D U P C 1
O6A O 0.7093(3) 0.7845(5) 0.4440(2) 0.0935(16) Uani 0.724(4) 1 d D U P C 1
C25C C 0.4177(7) 0.762(2) 0.4159(11) 0.028(2) Uani 0.276(4) 1 d D U P C 2
C26C C 0.4353(13) 0.668(2) 0.3902(12) 0.039(2) Uani 0.276(4) 1 d D U P C 2
H26C H 0.391241 0.627651 0.367948 0.046 Uiso 0.276(4) 1 calc R U P C 2
C27C C 0.5147(11) 0.6315(17) 0.3958(11) 0.033(2) Uani 0.276(4) 1 d D U P C 2
H27C H 0.526084 0.557743 0.385860 0.040 Uiso 0.276(4) 1 calc R U P C 2
C28C C 0.5771(9) 0.7095(18) 0.4170(11) 0.037(2) Uani 0.276(4) 1 d D U P C 2
C29C C 0.5615(10) 0.8087(17) 0.4366(8) 0.033(2) Uani 0.276(4) 1 d D U P C 2
H29C H 0.604951 0.860291 0.450179 0.040 Uiso 0.276(4) 1 calc R U P C 2
C30C C 0.4826(9) 0.8363(17) 0.4371(9) 0.034(2) Uani 0.276(4) 1 d D U P C 2
C31C C 0.4630(4) 0.9375(5) 0.4632(2) 0.0397(15) Uani 0.276(4) 1 d D U P C 2
H31D H 0.458150 0.916010 0.496801 0.059 Uiso 0.276(4) 1 calc R U P C 2
H31E H 0.411187 0.970027 0.442641 0.059 Uiso 0.276(4) 1 calc R U P C 2
H31F H 0.506758 0.993566 0.467380 0.059 Uiso 0.276(4) 1 calc R U P C 2
N2C N 0.6655(9) 0.6866(14) 0.4218(10) 0.048(2) Uani 0.276(4) 1 d D U P C 2
O5C O 0.7111(7) 0.7720(9) 0.4268(3) 0.0392(14) Uani 0.276(4) 1 d D U P C 2
O6C O 0.6844(12) 0.5885(12) 0.4226(7) 0.056(3) Uani 0.276(4) 1 d D U P C 2
O1B O 0.65075(8) 0.12858(10) 0.46975(4) 0.0413(3) Uani 1 1 d . . . . .
O2B O 0.55316(8) 0.39782(9) 0.34851(5) 0.0400(3) Uani 1 1 d . . . . .
O3B O 0.85024(7) 0.07498(9) 0.47571(4) 0.0357(3) Uani 1 1 d . . . . .
O4B O 0.71272(7) 0.49041(9) 0.30866(4) 0.0371(3) Uani 1 1 d D . . . .
N1B N 0.58669(9) 0.26513(11) 0.41195(5) 0.0337(3) Uani 1 1 d D . . . .
C1B C 0.65390(10) 0.19854(13) 0.43809(5) 0.0321(3) Uani 1 1 d . . . . .
C2B C 0.72626(10) 0.23143(12) 0.41951(5) 0.0301(3) Uani 1 1 d . . . . .
H2B H 0.770723 0.262457 0.448730 0.036 Uiso 1 1 calc R U . . .
C3B C 0.69400(10) 0.32595(12) 0.37984(5) 0.0299(3) Uani 1 1 d . . . . .
H3B H 0.723001 0.398291 0.392657 0.036 Uiso 1 1 calc R U . . .
C4B C 0.60442(10) 0.33772(12) 0.37647(6) 0.0306(3) Uani 1 1 d . . . . .
C5B C 0.79101(10) 0.03346(12) 0.43174(5) 0.0318(3) Uani 1 1 d . . . . .
H5BA H 0.744391 0.000457 0.441549 0.038 Uiso 1 1 calc R U . . .
H5BB H 0.815394 -0.026498 0.415494 0.038 Uiso 1 1 calc R U . . .
C6B C 0.76124(10) 0.13015(12) 0.39437(5) 0.0291(3) Uani 1 1 d . . . . .
C7B C 0.82760(10) 0.18278(13) 0.37425(5) 0.0321(3) Uani 1 1 d . . . . .
C8B C 0.90938(11) 0.15081(14) 0.38715(6) 0.0374(4) Uani 1 1 d . . . . .
H8B H 0.928516 0.090760 0.410622 0.045 Uiso 1 1 calc R U . . .
C9B C 0.96329(12) 0.20677(16) 0.36568(7) 0.0436(4) Uani 1 1 d . . . . .
H9B H 1.018830 0.183526 0.373809 0.052 Uiso 1 1 calc R U . . .
C10B C 0.93581(12) 0.29673(16) 0.33233(7) 0.0438(4) Uani 1 1 d . . . . .
H10B H 0.973061 0.336321 0.318577 0.053 Uiso 1 1 calc R U . . .
C11B C 0.85398(11) 0.32883(14) 0.31907(6) 0.0376(4) Uani 1 1 d . . . . .
H11B H 0.835319 0.390189 0.296274 0.045 Uiso 1 1 calc R U . . .
C12B C 0.79982(10) 0.27113(12) 0.33919(5) 0.0316(3) Uani 1 1 d . . . . .
C13B C 0.70813(10) 0.29451(12) 0.32719(5) 0.0304(3) Uani 1 1 d D . . . .
C14B C 0.67744(10) 0.38702(12) 0.28762(6) 0.0327(3) Uani 1 1 d D . . . .
H14C H 0.693154 0.369664 0.256293 0.039 Uiso 1 1 calc R U . . .
H14D H 0.617055 0.392001 0.278483 0.039 Uiso 1 1 calc R U . . .
C15B C 0.69292(10) 0.09446(12) 0.34723(5) 0.0305(3) Uani 1 1 d D . . . .
C16B C 0.65928(11) -0.01289(13) 0.33747(6) 0.0372(4) Uani 1 1 d D . . . .
H16B H 0.678219 -0.072150 0.361405 0.045 Uiso 1 1 calc R U . . .
C17B C 0.59771(12) -0.03330(14) 0.29248(6) 0.0431(4) Uani 1 1 d D . . . .
H17B H 0.574896 -0.106912 0.285669 0.052 Uiso 1 1 calc R U . . .
C18B C 0.56934(12) 0.05266(14) 0.25751(6) 0.0416(4) Uani 1 1 d D . . . .
H18B H 0.526923 0.037926 0.227010 0.050 Uiso 1 1 calc R U . . .
C19B C 0.60278(11) 0.16066(13) 0.26689(6) 0.0353(4) Uani 1 1 d D . . . .
H19B H 0.583394 0.219659 0.242878 0.042 Uiso 1 1 calc R U . . .
C20B C 0.66463(10) 0.18149(12) 0.31157(5) 0.0299(3) Uani 1 1 d D . . . .
C21B C 0.86973(12) -0.00499(15) 0.51651(6) 0.0404(4) Uani 1 1 d . . . . .
H21C H 0.819163 -0.023069 0.525757 0.048 Uiso 1 1 calc R U . . .
H21D H 0.908454 0.030621 0.546649 0.048 Uiso 1 1 calc R U . . .
C22B C 0.90674(13) -0.11375(16) 0.50492(7) 0.0478(5) Uani 1 1 d . . . . .
H22D H 0.922684 -0.160767 0.535711 0.072 Uiso 1 1 calc R U . . .
H22E H 0.955106 -0.096842 0.493734 0.072 Uiso 1 1 calc R U . . .
H22F H 0.866503 -0.154396 0.477775 0.072 Uiso 1 1 calc R U . . .
C23B C 0.68609(13) 0.58245(14) 0.27541(7) 0.0460(4) Uani 1 1 d D . . . .
H23C H 0.625668 0.587528 0.265607 0.055 Uiso 1 1 calc R U . . .
H23D H 0.702964 0.571535 0.243987 0.055 Uiso 1 1 calc R U . . .
C24B C 0.72246(16) 0.68786(15) 0.30135(8) 0.0571(6) Uani 1 1 d D . . . .
H24D H 0.703387 0.700179 0.331479 0.086 Uiso 1 1 calc R U . . .
H24E H 0.705861 0.751795 0.277847 0.086 Uiso 1 1 calc R U . . .
H24F H 0.782234 0.681418 0.311910 0.086 Uiso 1 1 calc R U . . .
C25B C 0.5099(3) 0.2616(6) 0.4200(2) 0.0351(10) Uani 0.736(3) 1 d D U P D 1
C26B C 0.4876(2) 0.3459(3) 0.44771(14) 0.0361(7) Uani 0.736(3) 1 d D U P D 1
H26B H 0.525851 0.402787 0.463440 0.043 Uiso 0.736(3) 1 calc R U P D 1
C27B C 0.4092(2) 0.3479(3) 0.45274(12) 0.0399(6) Uani 0.736(3) 1 d D U P D 1
H27B H 0.392283 0.406076 0.471453 0.048 Uiso 0.736(3) 1 calc R U P D 1
C28B C 0.35590(18) 0.2617(3) 0.42940(12) 0.0369(6) Uani 0.736(3) 1 d D U P D 1
C29B C 0.3789(3) 0.1768(4) 0.40218(18) 0.0432(9) Uani 0.736(3) 1 d D U P D 1
H29B H 0.340983 0.118799 0.387413 0.052 Uiso 0.736(3) 1 calc R U P D 1
C30B C 0.4573(3) 0.1745(6) 0.3959(3) 0.0371(9) Uani 0.736(3) 1 d D U P D 1
C31B C 0.48413(15) 0.0836(2) 0.36575(10) 0.0413(6) Uani 0.736(3) 1 d D U P D 1
H31G H 0.534979 0.049322 0.386739 0.062 Uiso 0.736(3) 1 calc R U P D 1
H31H H 0.493397 0.116757 0.335042 0.062 Uiso 0.736(3) 1 calc R U P D 1
H31I H 0.441538 0.025536 0.355850 0.062 Uiso 0.736(3) 1 calc R U P D 1
N2B N 0.27196(17) 0.2617(3) 0.43403(10) 0.0477(6) Uani 0.736(3) 1 d D U P D 1
O5B O 0.2253(2) 0.1861(4) 0.41337(15) 0.0806(11) Uani 0.736(3) 1 d D U P D 1
O6B O 0.25388(18) 0.3350(2) 0.46108(14) 0.0718(8) Uani 0.736(3) 1 d D U P D 1
C25D C 0.4974(7) 0.2512(15) 0.4144(7) 0.032(2) Uani 0.264(3) 1 d D U P D 2
C26D C 0.4469(10) 0.1596(16) 0.3945(10) 0.039(2) Uani 0.264(3) 1 d D U P D 2
H26D H 0.469700 0.099827 0.379806 0.047 Uiso 0.264(3) 1 calc R U P D 2
C27D C 0.3665(8) 0.1493(10) 0.3945(6) 0.0371(18) Uani 0.264(3) 1 d D U P D 2
H27D H 0.335129 0.085381 0.379311 0.045 Uiso 0.264(3) 1 calc R U P D 2
C28D C 0.3322(6) 0.2331(8) 0.4167(4) 0.0448(17) Uani 0.264(3) 1 d D U P D 2
C29D C 0.3778(5) 0.3250(8) 0.4383(3) 0.0354(15) Uani 0.264(3) 1 d D U P D 2
H29D H 0.353258 0.383070 0.452900 0.042 Uiso 0.264(3) 1 calc R U P D 2
C30D C 0.4586(5) 0.3348(9) 0.4393(4) 0.0357(17) Uani 0.264(3) 1 d D U P D 2
C31D C 0.5100(5) 0.4310(6) 0.4661(3) 0.0501(17) Uani 0.264(3) 1 d D U P D 2
H31J H 0.547687 0.404004 0.498178 0.075 Uiso 0.264(3) 1 calc R U P D 2
H31K H 0.474587 0.489906 0.473429 0.075 Uiso 0.264(3) 1 calc R U P D 2
H31L H 0.541308 0.462071 0.444311 0.075 Uiso 0.264(3) 1 calc R U P D 2
N2D N 0.2423(7) 0.2340(7) 0.4133(5) 0.0542(17) Uani 0.264(3) 1 d D U P D 2
O5D O 0.2160(4) 0.3142(6) 0.4264(3) 0.0637(16) Uani 0.264(3) 1 d D U P D 2
O6D O 0.2135(6) 0.1348(6) 0.4063(4) 0.0628(19) Uani 0.264(3) 1 d D U P D 2

loop_
_atom_site_aniso_label
_atom_site_aniso_U_11
_atom_site_aniso_U_22
_atom_site_aniso_U_33
_atom_site_aniso_U_23
_atom_site_aniso_U_13
_atom_site_aniso_U_12
O1A 0.0412(6) 0.0398(6) 0.0348(6) 0.0082(5) 0.0035(5) 0.0036(5)
O2A 0.0416(7) 0.0595(8) 0.0463(7) 0.0213(6) 0.0158(6) -0.0006(6)
O3A 0.0496(7) 0.0309(6) 0.0375(6) 0.0076(5) 0.0128(5) 0.0007(5)
N1A 0.0341(7) 0.0351(7) 0.0288(6) 0.0020(5) 0.0082(5) 0.0029(5)
C1A 0.0385(8) 0.0302(7) 0.0243(7) -0.0018(6) 0.0077(6) -0.0011(6)
C2A 0.0366(8) 0.0263(7) 0.0231(6) -0.0010(5) 0.0095(6) 0.0002(6)
C3A 0.0357(8) 0.0313(7) 0.0268(7) 0.0029(6) 0.0094(6) 0.0012(6)
C4A 0.0363(8) 0.0359(8) 0.0311(7) 0.0036(6) 0.0083(6) 0.0001(6)
C5A 0.0454(9) 0.0252(7) 0.0429(9) 0.0004(7) 0.0098(7) 0.0005(6)
C6A 0.0369(8) 0.0265(7) 0.0291(7) -0.0034(6) 0.0096(6) -0.0002(6)
C7A 0.0358(8) 0.0283(7) 0.0267(7) -0.0045(6) 0.0088(6) -0.0003(6)
C8A 0.0397(8) 0.0325(8) 0.0332(8) -0.0004(6) 0.0102(7) -0.0048(6)
C9A 0.0358(8) 0.0437(9) 0.0327(8) -0.0065(7) 0.0110(7) -0.0034(7)
C10A 0.0361(8) 0.0399(8) 0.0291(7) -0.0074(6) 0.0053(6) 0.0041(6)
C11A 0.0382(8) 0.0347(8) 0.0246(7) -0.0018(6) 0.0041(6) 0.0009(6)
C12A 0.0343(8) 0.0344(8) 0.0230(6) -0.0022(6) 0.0068(6) 0.0004(6)
C13A 0.0355(14) 0.0338(18) 0.0229(14) -0.0014(13) 0.0095(12) 0.0022(18)
C14A 0.0426(14) 0.041(2) 0.0244(14) 0.0047(14) 0.0081(12) 0.0009(17)
C15A 0.0363(15) 0.036(2) 0.0290(16) -0.0120(15) 0.0077(17) 0.0041(19)
C16A 0.0501(17) 0.040(2) 0.044(2) -0.0106(15) 0.0095(18) 0.0056(17)
C17A 0.0575(17) 0.052(3) 0.045(2) -0.0202(19) 0.015(2) 0.007(2)
C18A 0.0564(17) 0.066(3) 0.0353(16) -0.0182(19) 0.0154(13) 0.008(2)
C19A 0.0451(14) 0.055(2) 0.0301(13) -0.0114(17) 0.0124(11) 0.0021(19)
C20A 0.0355(13) 0.041(2) 0.0256(12) -0.0069(15) 0.0086(10) 0.0005(19)
O4A 0.0581(12) 0.0349(13) 0.0312(12) 0.0080(9) 0.0095(12) -0.0009(10)
C23A 0.0561(17) 0.0421(17) 0.0557(17) 0.0213(14) 0.0201(14) 0.0040(12)
C24A 0.081(2) 0.0549(17) 0.0458(15) 0.0169(13) 0.0147(15) 0.0185(15)
C13C 0.039(3) 0.037(4) 0.023(3) 0.007(3) 0.005(3) 0.000(4)
C14C 0.047(3) 0.042(4) 0.035(4) 0.003(3) 0.012(3) 0.001(4)
C15C 0.037(4) 0.038(4) 0.039(4) 0.000(3) 0.003(3) 0.000(4)
C16C 0.044(3) 0.037(4) 0.039(4) -0.016(3) 0.014(3) 0.005(3)
C17C 0.048(3) 0.044(4) 0.044(4) -0.014(3) 0.010(3) 0.006(4)
C18C 0.050(3) 0.047(5) 0.037(4) -0.018(4) 0.011(3) 0.008(4)
C19C 0.048(3) 0.050(4) 0.033(3) -0.011(4) 0.010(3) 0.005(4)
C20C 0.039(3) 0.037(4) 0.031(3) -0.013(3) 0.006(3) 0.007(4)
O4C 0.056(3) 0.040(4) 0.044(4) 0.015(3) 0.021(3) 0.004(3)
C23C 0.059(4) 0.059(4) 0.063(4) 0.024(3) 0.017(3) -0.001(3)
C24C 0.105(7) 0.063(6) 0.110(7) 0.040(5) 0.043(6) 0.021(5)
C21A 0.0540(11) 0.0367(9) 0.0434(9) 0.0107(8) 0.0005(8) -0.0061(8)
C22A 0.0649(13) 0.0589(12) 0.0392(9) 0.0048(9) 0.0062(9) -0.0307(10)
C25A 0.0334(16) 0.035(2) 0.027(2) -0.0014(15) 0.0022(13) -0.0029(13)
C26A 0.031(2) 0.0347(16) 0.0434(16) 0.0006(13) 0.0066(18) 0.0004(15)
C27A 0.035(2) 0.0361(19) 0.048(3) 0.0047(16) 0.0023(17) -0.0014(14)
C28A 0.0286(13) 0.039(3) 0.042(3) 0.013(2) 0.0036(13) 0.0024(13)
C29A 0.0331(19) 0.048(3) 0.0427(18) 0.003(2) 0.0095(18) 0.0062(19)
C30A 0.0351(16) 0.035(2) 0.0316(15) -0.0053(17) 0.0074(14) 0.0027(14)
C31A 0.0349(12) 0.0457(13) 0.0417(13) -0.0136(10) 0.0063(10) 0.0014(10)
N2A 0.0328(13) 0.054(3) 0.067(3) 0.030(2) 0.0055(14) 0.0075(15)
O5A 0.0417(14) 0.068(3) 0.066(2) 0.0210(19) 0.0116(14) 0.020(2)
O6A 0.0379(15) 0.067(2) 0.159(4) 0.028(3) 0.001(3) -0.0056(14)
C25C 0.029(3) 0.033(4) 0.025(4) -0.002(3) 0.011(3) 0.005(3)
C26C 0.031(3) 0.041(4) 0.036(4) -0.003(4) -0.003(3) 0.001(3)
C27C 0.037(4) 0.028(3) 0.031(3) -0.006(3) 0.004(3) -0.010(3)
C28C 0.038(3) 0.028(4) 0.041(4) 0.000(3) 0.007(3) 0.005(3)
C29C 0.025(3) 0.037(4) 0.036(4) 0.000(3) 0.007(3) -0.007(3)
C30C 0.035(4) 0.030(3) 0.032(3) -0.002(3) 0.002(4) -0.010(3)
C31C 0.039(3) 0.041(3) 0.040(3) -0.007(2) 0.013(2) -0.004(2)
N2C 0.041(3) 0.031(4) 0.061(3) 0.008(3) -0.003(3) 0.000(3)
O5C 0.035(3) 0.043(3) 0.041(3) 0.016(2) 0.012(2) -0.007(2)
O6C 0.044(3) 0.040(4) 0.070(5) 0.013(4) -0.005(4) 0.017(3)
O1B 0.0572(8) 0.0359(6) 0.0327(6) 0.0082(5) 0.0160(5) 0.0078(5)
O2B 0.0462(7) 0.0318(6) 0.0380(6) 0.0065(5) 0.0057(5) 0.0071(5)
O3B 0.0446(6) 0.0328(6) 0.0242(5) 0.0048(4) 0.0011(5) 0.0036(5)
O4B 0.0506(7) 0.0238(5) 0.0290(5) 0.0053(4) -0.0010(5) -0.0016(4)
N1B 0.0441(8) 0.0280(6) 0.0288(6) -0.0001(5) 0.0103(6) 0.0062(5)
C1B 0.0448(9) 0.0269(7) 0.0227(6) -0.0024(5) 0.0069(6) 0.0049(6)
C2B 0.0404(8) 0.0223(6) 0.0227(6) -0.0005(5) 0.0013(6) 0.0024(6)
C3B 0.0394(8) 0.0214(6) 0.0242(6) -0.0001(5) 0.0017(6) 0.0004(5)
C4B 0.0416(8) 0.0220(6) 0.0258(7) -0.0032(5) 0.0059(6) 0.0018(6)
C5B 0.0419(8) 0.0261(7) 0.0235(6) 0.0024(5) 0.0031(6) 0.0047(6)
C6B 0.0396(8) 0.0225(6) 0.0216(6) 0.0017(5) 0.0031(6) 0.0038(5)
C7B 0.0431(9) 0.0281(7) 0.0223(6) 0.0015(5) 0.0047(6) 0.0029(6)
C8B 0.0444(9) 0.0371(8) 0.0273(7) 0.0062(6) 0.0048(7) 0.0075(7)
C9B 0.0419(9) 0.0530(10) 0.0349(8) 0.0084(8) 0.0098(7) 0.0103(8)
C10B 0.0466(10) 0.0505(10) 0.0343(8) 0.0100(7) 0.0118(8) 0.0015(8)
C11B 0.0474(10) 0.0367(8) 0.0263(7) 0.0069(6) 0.0070(7) 0.0031(7)
C12B 0.0410(8) 0.0270(7) 0.0222(6) 0.0006(5) 0.0020(6) 0.0017(6)
C13B 0.0410(8) 0.0237(7) 0.0219(6) 0.0022(5) 0.0016(6) 0.0011(6)
C14B 0.0437(9) 0.0249(7) 0.0240(7) 0.0040(5) 0.0008(6) 0.0001(6)
C15B 0.0400(8) 0.0242(7) 0.0237(6) -0.0016(5) 0.0033(6) 0.0028(6)
C16B 0.0536(10) 0.0225(7) 0.0303(7) -0.0007(6) 0.0039(7) 0.0026(6)
C17B 0.0598(11) 0.0259(7) 0.0367(8) -0.0072(6) 0.0026(8) -0.0044(7)
C18B 0.0535(10) 0.0329(8) 0.0297(7) -0.0073(6) -0.0022(7) -0.0016(7)
C19B 0.0469(9) 0.0288(7) 0.0238(7) -0.0010(6) 0.0003(6) 0.0027(6)
C20B 0.0396(8) 0.0239(7) 0.0233(6) -0.0011(5) 0.0043(6) 0.0012(6)
C21B 0.0492(10) 0.0446(9) 0.0243(7) 0.0072(7) 0.0057(7) 0.0101(7)
C22B 0.0521(11) 0.0468(10) 0.0376(9) 0.0077(8) 0.0016(8) 0.0136(8)
C23B 0.0555(11) 0.0302(8) 0.0417(9) 0.0116(7) -0.0028(8) -0.0024(7)
C24B 0.0892(16) 0.0314(9) 0.0434(10) 0.0059(8) 0.0075(10) -0.0088(9)
C25B 0.0404(16) 0.0336(17) 0.0285(17) 0.0065(13) 0.0054(12) 0.0048(12)
C26B 0.0406(16) 0.0311(12) 0.0394(16) -0.0013(11) 0.0159(14) 0.0028(13)
C27B 0.0455(17) 0.0354(13) 0.0432(16) 0.0027(11) 0.0200(13) 0.0096(12)
C28B 0.0340(14) 0.0450(18) 0.0358(14) 0.0093(13) 0.0167(11) 0.0068(12)
C29B 0.0410(17) 0.054(2) 0.0364(16) -0.0075(15) 0.0136(13) -0.0059(15)
C30B 0.0358(16) 0.045(2) 0.0339(15) -0.0038(16) 0.0161(14) -0.0022(13)
C31B 0.0363(12) 0.0467(13) 0.0448(13) -0.0196(10) 0.0180(10) -0.0075(9)
N2B 0.0404(13) 0.0639(16) 0.0445(13) 0.0109(11) 0.0212(10) 0.0090(11)
O5B 0.0557(17) 0.113(3) 0.0833(17) -0.034(2) 0.0359(14) -0.015(2)
O6B 0.0681(16) 0.0556(13) 0.111(2) 0.0010(14) 0.0572(16) 0.0135(11)
C25D 0.046(4) 0.032(4) 0.028(3) -0.006(3) 0.025(3) 0.015(3)
C26D 0.047(4) 0.032(3) 0.039(3) 0.000(3) 0.013(4) 0.004(3)
C27D 0.043(4) 0.033(4) 0.042(4) -0.002(3) 0.021(3) -0.002(3)
C28D 0.048(3) 0.043(3) 0.047(3) 0.006(3) 0.019(3) 0.002(3)
C29D 0.036(3) 0.036(3) 0.037(3) 0.009(3) 0.016(3) 0.014(3)
C30D 0.040(3) 0.035(3) 0.034(3) 0.000(2) 0.012(3) 0.009(3)
C31D 0.051(3) 0.046(3) 0.050(3) -0.003(3) 0.009(3) 0.005(3)
N2D 0.060(4) 0.043(3) 0.072(3) -0.001(3) 0.040(3) -0.019(3)
O5D 0.055(3) 0.055(3) 0.088(4) 0.014(3) 0.032(3) 0.022(3)
O6D 0.073(4) 0.052(4) 0.074(4) 0.002(3) 0.038(3) -0.011(3)

loop_
_atom_type_symbol
_atom_type_description
_atom_type_scat_dispersion_real
_atom_type_scat_dispersion_imag
_atom_type_scat_source
C C 0.0033 0.0016 'International Tables Vol C Tables 4.2.6.8 and 6.1.1.4'
H H 0.0000 0.0000 'International Tables Vol C Tables 4.2.6.8 and 6.1.1.4'
N N 0.0061 0.0033 'International Tables Vol C Tables 4.2.6.8 and 6.1.1.4'
O O 0.0106 0.0060 'International Tables Vol C Tables 4.2.6.8 and 6.1.1.4'

loop_
_geom_angle_atom_site_label_1
_geom_angle_atom_site_label_2
_geom_angle_atom_site_label_3
_geom_angle
_geom_angle_site_symmetry_1
_geom_angle_site_symmetry_3
_geom_angle_publ_flag
C5A O3A C21A 111.07(13) . . ?
C4A N1A C1A 113.02(13) . . ?
C4A N1A C25A 122.6(5) . . ?
C1A N1A C25A 124.3(5) . . ?
C4A N1A C25C 122.2(13) . . ?
C1A N1A C25C 124.4(13) . . ?
O1A C1A N1A 123.19(15) . . ?
O1A C1A C2A 128.24(15) . . ?
N1A C1A C2A 108.57(13) . . ?
C1A C2A C3A 104.69(13) . . ?
C1A C2A C6A 113.51(12) . . ?
C3A C2A C6A 110.43(12) . . ?
C1A C2A H2A 109.4 . . ?
C3A C2A H2A 109.4 . . ?
C6A C2A H2A 109.4 . . ?
C4A C3A C2A 105.24(12) . . ?
C4A C3A C13A 113.6(3) . . ?
C2A C3A C13A 112.2(3) . . ?
C4A C3A C13C 110.8(9) . . ?
C2A C3A C13C 106.2(6) . . ?
C4A C3A H3A 108.5 . . ?
C2A C3A H3A 108.5 . . ?
C13A C3A H3A 108.5 . . ?
O2A C4A N1A 123.12(16) . . ?
O2A C4A C3A 128.48(15) . . ?
N1A C4A C3A 108.39(13) . . ?
O3A C5A C6A 110.09(12) . . ?
O3A C5A H5AA 109.6 . . ?
C6A C5A H5AA 109.6 . . ?
O3A C5A H5AB 109.6 . . ?
C6A C5A H5AB 109.6 . . ?
H5AA C5A H5AB 108.2 . . ?
C15C C6A C5A 104.8(6) . . ?
C15C C6A C7A 110.9(11) . . ?
C5A C6A C7A 114.42(14) . . ?
C5A C6A C15A 113.7(2) . . ?
C7A C6A C15A 105.2(4) . . ?
C15C C6A C2A 109.9(12) . . ?
C5A C6A C2A 112.96(12) . . ?
C7A C6A C2A 104.01(11) . . ?
C15A C6A C2A 105.6(4) . . ?
C8A C7A C12A 120.16(15) . . ?
C8A C7A C6A 125.84(14) . . ?
C12A C7A C6A 113.97(14) . . ?
C7A C8A C9A 119.55(15) . . ?
C7A C8A H8A 120.2 . . ?
C9A C8A H8A 120.2 . . ?
C10A C9A C8A 120.41(16) . . ?
C10A C9A H9A 119.8 . . ?
C8A C9A H9A 119.8 . . ?
C9A C10A C11A 120.40(15) . . ?
C9A C10A H10A 119.8 . . ?
C11A C10A H10A 119.8 . . ?
C12A C11A C10A 119.64(15) . . ?
C12A C11A H11A 120.2 . . ?
C10A C11A H11A 120.2 . . ?
C11A C12A C7A 119.81(15) . . ?
C11A C12A C13A 124.6(3) . . ?
C7A C12A C13A 115.5(3) . . ?
C11A C12A C13C 130.0(6) . . ?
C7A C12A C13C 109.9(5) . . ?
C20A C13A C14A 113.0(4) . . ?
C20A C13A C12A 105.2(5) . . ?
C14A C13A C12A 114.9(5) . . ?
C20A C13A C3A 104.7(5) . . ?
C14A C13A C3A 112.6(5) . . ?
C12A C13A C3A 105.4(4) . . ?
O4A C14A C13A 108.6(3) . . ?
O4A C14A H14A 110.0 . . ?
C13A C14A H14A 110.0 . . ?
O4A C14A H14B 110.0 . . ?
C13A C14A H14B 110.0 . . ?
H14A C14A H14B 108.3 . . ?
C16A C15A C20A 119.5(4) . . ?
C16A C15A C6A 125.4(4) . . ?
C20A C15A C6A 115.0(4) . . ?
C15A C16A C17A 119.6(4) . . ?
C15A C16A H16A 120.2 . . ?
C17A C16A H16A 120.2 . . ?
C18A C17A C16A 120.4(4) . . ?
C18A C17A H17A 119.8 . . ?
C16A C17A H17A 119.8 . . ?
C17A C18A C19A 120.6(4) . . ?
C17A C18A H18A 119.7 . . ?
C19A C18A H18A 119.7 . . ?
C18A C19A C20A 120.0(4) . . ?
C18A C19A H19A 120.0 . . ?
C20A C19A H19A 120.0 . . ?
C19A C20A C15A 119.8(4) . . ?
C19A C20A C13A 126.0(4) . . ?
C15A C20A C13A 114.2(4) . . ?
C14A O4A C23A 112.6(3) . . ?
O4A C23A C24A 115.2(3) . . ?
O4A C23A H23A 108.5 . . ?
C24A C23A H23A 108.5 . . ?
O4A C23A H23B 108.5 . . ?
C24A C23A H23B 108.5 . . ?
H23A C23A H23B 107.5 . . ?
C23A C24A H24A 109.5 . . ?
C23A C24A H24B 109.5 . . ?
H24A C24A H24B 109.5 . . ?
C23A C24A H24C 109.5 . . ?
H24A C24A H24C 109.5 . . ?
H24B C24A H24C 109.5 . . ?
C14C C13C C20C 112.0(11) . . ?
C14C C13C C12A 111.3(14) . . ?
C20C C13C C12A 111.8(14) . . ?
C14C C13C C3A 112.4(13) . . ?
C20C C13C C3A 110.0(14) . . ?
C12A C13C C3A 98.6(9) . . ?
O4C C14C C13C 110.6(9) . . ?
O4C C14C H14E 109.5 . . ?
C13C C14C H14E 109.5 . . ?
O4C C14C H14F 109.5 . . ?
C13C C14C H14F 109.5 . . ?
H14E C14C H14F 108.1 . . ?
C16C C15C C20C 121.6(11) . . ?
C16C C15C C6A 127.0(12) . . ?
C20C C15C C6A 111.1(11) . . ?
C17C C16C C15C 117.7(11) . . ?
C17C C16C H16C 121.1 . . ?
C15C C16C H16C 121.1 . . ?
C18C C17C C16C 121.6(11) . . ?
C18C C17C H17C 119.2 . . ?
C16C C17C H17C 119.2 . . ?
C19C C18C C17C 120.9(11) . . ?
C19C C18C H18C 119.5 . . ?
C17C C18C H18C 119.5 . . ?
C18C C19C C20C 119.2(10) . . ?
C18C C19C H19C 120.4 . . ?
C20C C19C H19C 120.4 . . ?
C15C C20C C19C 118.8(10) . . ?
C15C C20C C13C 114.6(12) . . ?
C19C C20C C13C 126.5(11) . . ?
C14C O4C C23C 110.1(8) . . ?
O4C C23C C24C 107.5(8) . . ?
O4C C23C H23E 110.2 . . ?
C24C C23C H23E 110.2 . . ?
O4C C23C H23F 110.2 . . ?
C24C C23C H23F 110.2 . . ?
H23E C23C H23F 108.5 . . ?
C23C C24C H24G 109.5 . . ?
C23C C24C H24H 109.5 . . ?
H24G C24C H24H 109.5 . . ?
C23C C24C H24I 109.5 . . ?
H24G C24C H24I 109.5 . . ?
H24H C24C H24I 109.5 . . ?
O3A C21A C22A 108.63(16) . . ?
O3A C21A H21A 110.0 . . ?
C22A C21A H21A 110.0 . . ?
O3A C21A H21B 110.0 . . ?
C22A C21A H21B 110.0 . . ?
H21A C21A H21B 108.3 . . ?
C21A C22A H22A 109.5 . . ?
C21A C22A H22B 109.5 . . ?
H22A C22A H22B 109.5 . . ?
C21A C22A H22C 109.5 . . ?
H22A C22A H22C 109.5 . . ?
H22B C22A H22C 109.5 . . ?
C30A C25A C26A 123.4(5) . . ?
C30A C25A N1A 122.2(6) . . ?
C26A C25A N1A 114.3(6) . . ?
C27A C26A C25A 119.1(6) . . ?
C27A C26A H26A 120.4 . . ?
C25A C26A H26A 120.4 . . ?
C28A C27A C26A 117.6(6) . . ?
C28A C27A H27A 121.2 . . ?
C26A C27A H27A 121.2 . . ?
C29A C28A C27A 123.6(5) . . ?
C29A C28A N2A 115.7(6) . . ?
C27A C28A N2A 120.7(5) . . ?
C28A C29A C30A 120.1(7) . . ?
C28A C29A H29A 120.0 . . ?
C30A C29A H29A 120.0 . . ?
C25A C30A C29A 115.9(7) . . ?
C25A C30A C31A 119.9(6) . . ?
C29A C30A C31A 123.8(6) . . ?
C30A C31A H31A 109.5 . . ?
C30A C31A H31B 109.5 . . ?
H31A C31A H31B 109.5 . . ?
C30A C31A H31C 109.5 . . ?
H31A C31A H31C 109.5 . . ?
H31B C31A H31C 109.5 . . ?
O6A N2A O5A 125.2(6) . . ?
O6A N2A C28A 116.8(5) . . ?
O5A N2A C28A 118.0(6) . . ?
C26C C25C C30C 116.7(12) . . ?
C26C C25C N1A 110.8(14) . . ?
C30C C25C N1A 131.6(16) . . ?
C27C C26C C25C 122.6(18) . . ?
C27C C26C H26C 118.7 . . ?
C25C C26C H26C 118.7 . . ?
C26C C27C C28C 116.2(17) . . ?
C26C C27C H27C 121.9 . . ?
C28C C27C H27C 121.9 . . ?
C29C C28C C27C 121.5(13) . . ?
C29C C28C N2C 115.6(14) . . ?
C27C C28C N2C 122.8(14) . . ?
C28C C29C C30C 120.8(15) . . ?
C28C C29C H29C 119.6 . . ?
C30C C29C H29C 119.6 . . ?
C29C C30C C25C 120.0(14) . . ?
C29C C30C C31C 123.3(13) . . ?
C25C C30C C31C 116.5(12) . . ?
C30C C31C H31D 109.5 . . ?
C30C C31C H31E 109.5 . . ?
H31D C31C H31E 109.5 . . ?
C30C C31C H31F 109.5 . . ?
H31D C31C H31F 109.5 . . ?
H31E C31C H31F 109.5 . . ?
O6C N2C O5C 128.2(15) . . ?
O6C N2C C28C 115.7(16) . . ?
O5C N2C C28C 116.0(13) . . ?
C5B O3B C21B 112.49(12) . . ?
C23B O4B C14B 112.73(11) . . ?
C25B N1B C4B 122.1(3) . . ?
C25B N1B C1B 124.9(3) . . ?
C4B N1B C1B 113.00(14) . . ?
C4B N1B C25D 120.6(7) . . ?
C1B N1B C25D 125.9(8) . . ?
O1B C1B N1B 123.33(16) . . ?
O1B C1B C2B 128.59(14) . . ?
N1B C1B C2B 108.08(13) . . ?
C1B C2B C3B 105.13(12) . . ?
C1B C2B C6B 113.42(12) . . ?
C3B C2B C6B 110.23(12) . . ?
C1B C2B H2B 109.3 . . ?
C3B C2B H2B 109.3 . . ?
C6B C2B H2B 109.3 . . ?
C4B C3B C2B 105.04(12) . . ?
C4B C3B C13B 112.65(12) . . ?
C2B C3B C13B 110.77(12) . . ?
C4B C3B H3B 109.4 . . ?
C2B C3B H3B 109.4 . . ?
C13B C3B H3B 109.4 . . ?
O2B C4B N1B 122.60(15) . . ?
O2B C4B C3B 128.77(14) . . ?
N1B C4B C3B 108.63(12) . . ?
O3B C5B C6B 109.17(12) . . ?
O3B C5B H5BA 109.8 . . ?
C6B C5B H5BA 109.8 . . ?
O3B C5B H5BB 109.8 . . ?
C6B C5B H5BB 109.8 . . ?
H5BA C5B H5BB 108.3 . . ?
C5B C6B C7B 114.19(13) . . ?
C5B C6B C15B 112.69(12) . . ?
C7B C6B C15B 105.88(12) . . ?
C5B C6B C2B 111.87(12) . . ?
C7B C6B C2B 105.06(12) . . ?
C15B C6B C2B 106.51(12) . . ?
C8B C7B C12B 119.50(16) . . ?
C8B C7B C6B 126.33(14) . . ?
C12B C7B C6B 114.17(14) . . ?
C7B C8B C9B 120.04(15) . . ?
C7B C8B H8B 120.0 . . ?
C9B C8B H8B 120.0 . . ?
C10B C9B C8B 120.03(17) . . ?
C10B C9B H9B 120.0 . . ?
C8B C9B H9B 120.0 . . ?
C11B C10B C9B 120.20(18) . . ?
C11B C10B H10B 119.9 . . ?
C9B C10B H10B 119.9 . . ?
C12B C11B C10B 119.82(15) . . ?
C12B C11B H11B 120.1 . . ?
C10B C11B H11B 120.1 . . ?
C11B C12B C7B 120.34(15) . . ?
C11B C12B C13B 125.80(13) . . ?
C7B C12B C13B 113.86(14) . . ?
C14B C13B C12B 113.85(13) . . ?
C14B C13B C20B 112.94(12) . . ?
C12B C13B C20B 106.66(12) . . ?
C14B C13B C3B 111.66(12) . . ?
C12B C13B C3B 105.28(11) . . ?
C20B C13B C3B 105.81(12) . . ?
O4B C14B C13B 108.30(11) . . ?
O4B C14B H14C 110.0 . . ?
C13B C14B H14C 110.0 . . ?
O4B C14B H14D 110.0 . . ?
C13B C14B H14D 110.0 . . ?
H14C C14B H14D 108.4 . . ?
C16B C15B C20B 119.77(13) . . ?
C16B C15B C6B 126.04(13) . . ?
C20B C15B C6B 114.19(13) . . ?
C15B C16B C17B 119.67(15) . . ?
C15B C16B H16B 120.2 . . ?
C17B C16B H16B 120.2 . . ?
C18B C17B C16B 120.60(15) . . ?
C18B C17B H17B 119.7 . . ?
C16B C17B H17B 119.7 . . ?
C17B C18B C19B 120.20(15) . . ?
C17B C18B H18B 119.9 . . ?
C19B C18B H18B 119.9 . . ?
C20B C19B C18B 119.52(14) . . ?
C20B C19B H19B 120.2 . . ?
C18B C19B H19B 120.2 . . ?
C19B C20B C15B 120.24(14) . . ?
C19B C20B C13B 125.90(13) . . ?
C15B C20B C13B 113.86(12) . . ?
O3B C21B C22B 114.77(14) . . ?
O3B C21B H21C 108.6 . . ?
C22B C21B H21C 108.6 . . ?
O3B C21B H21D 108.6 . . ?
C22B C21B H21D 108.6 . . ?
H21C C21B H21D 107.6 . . ?
C21B C22B H22D 109.5 . . ?
C21B C22B H22E 109.5 . . ?
H22D C22B H22E 109.5 . . ?
C21B C22B H22F 109.5 . . ?
H22D C22B H22F 109.5 . . ?
H22E C22B H22F 109.5 . . ?
O4B C23B C24B 109.20(14) . . ?
O4B C23B H23C 109.8 . . ?
C24B C23B H23C 109.8 . . ?
O4B C23B H23D 109.8 . . ?
C24B C23B H23D 109.8 . . ?
H23C C23B H23D 108.3 . . ?
C23B C24B H24D 109.5 . . ?
C23B C24B H24E 109.5 . . ?
H24D C24B H24E 109.5 . . ?
C23B C24B H24F 109.5 . . ?
H24D C24B H24F 109.5 . . ?
H24E C24B H24F 109.5 . . ?
C26B C25B N1B 119.3(4) . . ?
C26B C25B C30B 123.6(4) . . ?
N1B C25B C30B 117.0(5) . . ?
C25B C26B C27B 119.8(3) . . ?
C25B C26B H26B 120.1 . . ?
C27B C26B H26B 120.1 . . ?
C26B C27B C28B 117.6(3) . . ?
C26B C27B H27B 121.2 . . ?
C28B C27B H27B 121.2 . . ?
C29B C28B C27B 122.2(3) . . ?
C29B C28B N2B 118.9(3) . . ?
C27B C28B N2B 118.9(3) . . ?
C28B C29B C30B 121.0(4) . . ?
C28B C29B H29B 119.5 . . ?
C30B C29B H29B 119.5 . . ?
C29B C30B C25B 115.7(5) . . ?
C29B C30B C31B 122.4(4) . . ?
C25B C30B C31B 121.9(4) . . ?
C30B C31B H31G 109.5 . . ?
C30B C31B H31H 109.5 . . ?
H31G C31B H31H 109.5 . . ?
C30B C31B H31I 109.5 . . ?
H31G C31B H31I 109.5 . . ?
H31H C31B H31I 109.5 . . ?
O5B N2B O6B 123.3(3) . . ?
O5B N2B C28B 118.7(3) . . ?
O6B N2B C28B 117.9(3) . . ?
C26D C25D C30D 113.4(10) . . ?
C26D C25D N1B 124.6(11) . . ?
C30D C25D N1B 122.0(10) . . ?
C27D C26D C25D 124.9(14) . . ?
C27D C26D H26D 117.6 . . ?
C25D C26D H26D 117.6 . . ?
C28D C27D C26D 119.1(10) . . ?
C28D C27D H27D 120.5 . . ?
C26D C27D H27D 120.5 . . ?
C29D C28D C27D 120.0(8) . . ?
C29D C28D N2D 117.6(8) . . ?
C27D C28D N2D 122.1(8) . . ?
C28D C29D C30D 121.2(8) . . ?
C28D C29D H29D 119.4 . . ?
C30D C29D H29D 119.4 . . ?
C29D C30D C25D 121.2(9) . . ?
C29D C30D C31D 121.1(9) . . ?
C25D C30D C31D 117.6(9) . . ?
C30D C31D H31J 109.5 . . ?
C30D C31D H31K 109.5 . . ?
H31J C31D H31K 109.5 . . ?
C30D C31D H31L 109.5 . . ?
H31J C31D H31L 109.5 . . ?
H31K C31D H31L 109.5 . . ?
O5D N2D O6D 129.9(11) . . ?
O5D N2D C28D 117.9(8) . . ?
O6D N2D C28D 110.3(10) . . ?

loop_
_geom_bond_atom_site_label_1
_geom_bond_atom_site_label_2
_geom_bond_distance
_geom_bond_site_symmetry_2
_geom_bond_publ_flag
O1A C1A 1.2105(19) . ?
O2A C4A 1.213(2) . ?
O3A C5A 1.421(2) . ?
O3A C21A 1.421(2) . ?
N1A C4A 1.392(2) . ?
N1A C1A 1.401(2) . ?
N1A C25A 1.430(5) . ?
N1A C25C 1.467(11) . ?
C1A C2A 1.513(2) . ?
C2A C3A 1.546(2) . ?
C2A C6A 1.573(2) . ?
C2A H2A 1.0000 . ?
C3A C4A 1.514(2) . ?
C3A C13A 1.548(9) . ?
C3A C13C 1.67(2) . ?
C3A H3A 1.0000 . ?
C5A C6A 1.516(2) . ?
C5A H5AA 0.9900 . ?
C5A H5AB 0.9900 . ?
C6A C15C 1.497(12) . ?
C6A C7A 1.530(2) . ?
C6A C15A 1.545(4) . ?
C7A C8A 1.388(2) . ?
C7A C12A 1.402(2) . ?
C8A C9A 1.392(2) . ?
C8A H8A 0.9500 . ?
C9A C10A 1.381(2) . ?
C9A H9A 0.9500 . ?
C10A C11A 1.391(2) . ?
C10A H10A 0.9500 . ?
C11A C12A 1.390(2) . ?
C11A H11A 0.9500 . ?
C12A C13A 1.531(10) . ?
C12A C13C 1.56(3) . ?
C13A C20A 1.519(5) . ?
C13A C14A 1.530(5) . ?
C14A O4A 1.416(4) . ?
C14A H14A 0.9900 . ?
C14A H14B 0.9900 . ?
C15A C16A 1.398(5) . ?
C15A C20A 1.407(5) . ?
C16A C17A 1.404(5) . ?
C16A H16A 0.9500 . ?
C17A C18A 1.374(5) . ?
C17A H17A 0.9500 . ?
C18A C19A 1.387(5) . ?
C18A H18A 0.9500 . ?
C19A C20A 1.395(5) . ?
C19A H19A 0.9500 . ?
O4A C23A 1.420(4) . ?
C23A C24A 1.479(4) . ?
C23A H23A 0.9900 . ?
C23A H23B 0.9900 . ?
C24A H24A 0.9800 . ?
C24A H24B 0.9800 . ?
C24A H24C 0.9800 . ?
C13C C14C 1.519(13) . ?
C13C C20C 1.521(12) . ?
C14C O4C 1.417(9) . ?
C14C H14E 0.9900 . ?
C14C H14F 0.9900 . ?
C15C C16C 1.387(12) . ?
C15C C20C 1.391(12) . ?
C16C C17C 1.385(12) . ?
C16C H16C 0.9500 . ?
C17C C18C 1.372(11) . ?
C17C H17C 0.9500 . ?
C18C C19C 1.367(11) . ?
C18C H18C 0.9500 . ?
C19C C20C 1.413(12) . ?
C19C H19C 0.9500 . ?
O4C C23C 1.447(10) . ?
C23C C24C 1.505(12) . ?
C23C H23E 0.9900 . ?
C23C H23F 0.9900 . ?
C24C H24G 0.9800 . ?
C24C H24H 0.9800 . ?
C24C H24I 0.9800 . ?
C21A C22A 1.490(3) . ?
C21A H21A 0.9900 . ?
C21A H21B 0.9900 . ?
C22A H22A 0.9800 . ?
C22A H22B 0.9800 . ?
C22A H22C 0.9800 . ?
C25A C30A 1.394(8) . ?
C25A C26A 1.397(8) . ?
C26A C27A 1.385(7) . ?
C26A H26A 0.9500 . ?
C27A C28A 1.382(7) . ?
C27A H27A 0.9500 . ?
C28A C29A 1.369(8) . ?
C28A N2A 1.486(5) . ?
C29A C30A 1.408(8) . ?
C29A H29A 0.9500 . ?
C30A C31A 1.489(9) . ?
C31A H31A 0.9800 . ?
C31A H31B 0.9800 . ?
C31A H31C 0.9800 . ?
N2A O6A 1.210(7) . ?
N2A O5A 1.243(7) . ?
C25C C26C 1.39(2) . ?
C25C C30C 1.404(18) . ?
C26C C27C 1.389(19) . ?
C26C H26C 0.9500 . ?
C27C C28C 1.403(17) . ?
C27C H27C 0.9500 . ?
C28C C29C 1.347(16) . ?
C28C N2C 1.501(13) . ?
C29C C30C 1.390(15) . ?
C29C H29C 0.9500 . ?
C30C C31C 1.480(16) . ?
C31C H31D 0.9800 . ?
C31C H31E 0.9800 . ?
C31C H31F 0.9800 . ?
N2C O6C 1.203(16) . ?
N2C O5C 1.258(15) . ?
O1B C1B 1.2098(19) . ?
O2B C4B 1.2126(18) . ?
O3B C5B 1.4175(18) . ?
O3B C21B 1.4271(19) . ?
O4B C23B 1.4074(19) . ?
O4B C14B 1.4105(18) . ?
N1B C25B 1.391(5) . ?
N1B C4B 1.393(2) . ?
N1B C1B 1.405(2) . ?
N1B C25D 1.554(10) . ?
C1B C2B 1.515(2) . ?
C2B C3B 1.5447(19) . ?
C2B C6B 1.581(2) . ?
C2B H2B 1.0000 . ?
C3B C4B 1.511(2) . ?
C3B C13B 1.572(2) . ?
C3B H3B 1.0000 . ?
C5B C6B 1.5202(19) . ?
C5B H5BA 0.9900 . ?
C5B H5BB 0.9900 . ?
C6B C7B 1.527(2) . ?
C6B C15B 1.528(2) . ?
C7B C8B 1.390(2) . ?
C7B C12B 1.405(2) . ?
C8B C9B 1.393(3) . ?
C8B H8B 0.9500 . ?
C9B C10B 1.392(2) . ?
C9B H9B 0.9500 . ?
C10B C11B 1.391(3) . ?
C10B H10B 0.9500 . ?
C11B C12B 1.384(2) . ?
C11B H11B 0.9500 . ?
C12B C13B 1.529(2) . ?
C13B C14B 1.5219(19) . ?
C13B C20B 1.529(2) . ?
C14B H14C 0.9900 . ?
C14B H14D 0.9900 . ?
C15B C16B 1.387(2) . ?
C15B C20B 1.405(2) . ?
C16B C17B 1.390(2) . ?
C16B H16B 0.9500 . ?
C17B C18B 1.384(2) . ?
C17B H17B 0.9500 . ?
C18B C19B 1.392(2) . ?
C18B H18B 0.9500 . ?
C19B C20B 1.388(2) . ?
C19B H19B 0.9500 . ?
C21B C22B 1.506(3) . ?
C21B H21C 0.9900 . ?
C21B H21D 0.9900 . ?
C22B H22D 0.9800 . ?
C22B H22E 0.9800 . ?
C22B H22F 0.9800 . ?
C23B C24B 1.480(3) . ?
C23B H23C 0.9900 . ?
C23B H23D 0.9900 . ?
C24B H24D 0.9800 . ?
C24B H24E 0.9800 . ?
C24B H24F 0.9800 . ?
C25B C26B 1.371(6) . ?
C25B C30B 1.401(6) . ?
C26B C27B 1.384(4) . ?
C26B H26B 0.9500 . ?
C27B C28B 1.393(4) . ?
C27B H27B 0.9500 . ?
C28B C29B 1.372(5) . ?
C28B N2B 1.474(4) . ?
C29B C30B 1.397(6) . ?
C29B H29B 0.9500 . ?
C30B C31B 1.504(7) . ?
C31B H31G 0.9800 . ?
C31B H31H 0.9800 . ?
C31B H31I 0.9800 . ?
N2B O5B 1.221(4) . ?
N2B O6B 1.236(4) . ?
C25D C26D 1.394(16) . ?
C25D C30D 1.461(13) . ?
C26D C27D 1.378(15) . ?
C26D H26D 0.9500 . ?
C27D C28D 1.378(12) . ?
C27D H27D 0.9500 . ?
C28D C29D 1.369(10) . ?
C28D N2D 1.509(12) . ?
C29D C30D 1.377(11) . ?
C29D H29D 0.9500 . ?
C30D C31D 1.493(11) . ?
C31D H31J 0.9800 . ?
C31D H31K 0.9800 . ?
C31D H31L 0.9800 . ?
N2D O5D 1.150(10) . ?
N2D O6D 1.265(9) . ?

loop_
_geom_torsion_atom_site_label_1
_geom_torsion_atom_site_label_2
_geom_torsion_atom_site_label_3
_geom_torsion_atom_site_label_4
_geom_torsion
_geom_torsion_site_symmetry_1
_geom_torsion_site_symmetry_2
_geom_torsion_site_symmetry_3
_geom_torsion_site_symmetry_4
_geom_torsion_publ_flag
C4A N1A C1A O1A 179.97(14) . . . . ?
C25A N1A C1A O1A 2.0(5) . . . . ?
C25C N1A C1A O1A -6.6(10) . . . . ?
C4A N1A C1A C2A -0.63(17) . . . . ?
C25A N1A C1A C2A -178.6(4) . . . . ?
C25C N1A C1A C2A 172.8(10) . . . . ?
O1A C1A C2A C3A 178.04(15) . . . . ?
N1A C1A C2A C3A -1.32(15) . . . . ?
O1A C1A C2A C6A -61.5(2) . . . . ?
N1A C1A C2A C6A 119.18(13) . . . . ?
C1A C2A C3A C4A 2.59(15) . . . . ?
C6A C2A C3A C4A -119.94(13) . . . . ?
C1A C2A C3A C13A 126.7(3) . . . . ?
C6A C2A C3A C13A 4.1(3) . . . . ?
C1A C2A C3A C13C 120.2(8) . . . . ?
C6A C2A C3A C13C -2.4(8) . . . . ?
C1A N1A C4A O2A -178.52(16) . . . . ?
C25A N1A C4A O2A -0.5(4) . . . . ?
C25C N1A C4A O2A 7.9(10) . . . . ?
C1A N1A C4A C3A 2.38(18) . . . . ?
C25A N1A C4A C3A -179.6(4) . . . . ?
C25C N1A C4A C3A -171.2(10) . . . . ?
C2A C3A C4A O2A 177.91(17) . . . . ?
C13A C3A C4A O2A 54.7(3) . . . . ?
C13C C3A C4A O2A 63.5(5) . . . . ?
C2A C3A C4A N1A -3.05(16) . . . . ?
C13A C3A C4A N1A -126.2(2) . . . . ?
C13C C3A C4A N1A -117.5(5) . . . . ?
C21A O3A C5A C6A -167.62(14) . . . . ?
O3A C5A C6A C15C 177.3(14) . . . . ?
O3A C5A C6A C7A -61.00(17) . . . . ?
O3A C5A C6A C15A 178.1(5) . . . . ?
O3A C5A C6A C2A 57.75(18) . . . . ?
C1A C2A C6A C15C -57.2(9) . . . . ?
C3A C2A C6A C15C 60.0(9) . . . . ?
C1A C2A C6A C5A 59.39(17) . . . . ?
C3A C2A C6A C5A 176.59(13) . . . . ?
C1A C2A C6A C7A -175.96(12) . . . . ?
C3A C2A C6A C7A -58.76(15) . . . . ?
C1A C2A C6A C15A -65.5(3) . . . . ?
C3A C2A C6A C15A 51.7(3) . . . . ?
C15C C6A C7A C8A 122.2(10) . . . . ?
C5A C6A C7A C8A 3.9(2) . . . . ?
C15A C6A C7A C8A 129.4(4) . . . . ?
C2A C6A C7A C8A -119.76(16) . . . . ?
C15C C6A C7A C12A -59.6(10) . . . . ?
C5A C6A C7A C12A -177.84(13) . . . . ?
C15A C6A C7A C12A -52.3(4) . . . . ?
C2A C6A C7A C12A 58.47(15) . . . . ?
C12A C7A C8A C9A 0.5(2) . . . . ?
C6A C7A C8A C9A 178.60(14) . . . . ?
C7A C8A C9A C10A -1.0(2) . . . . ?
C8A C9A C10A C11A 0.0(2) . . . . ?
C9A C10A C11A C12A 1.5(2) . . . . ?
C10A C11A C12A C7A -2.1(2) . . . . ?
C10A C11A C12A C13A -178.8(3) . . . . ?
C10A C11A C12A C13C 170.8(9) . . . . ?
C8A C7A C12A C11A 1.1(2) . . . . ?
C6A C7A C12A C11A -177.25(13) . . . . ?
C8A C7A C12A C13A 178.1(3) . . . . ?
C6A C7A C12A C13A -0.2(3) . . . . ?
C8A C7A C12A C13C -173.2(8) . . . . ?
C6A C7A C12A C13C 8.5(8) . . . . ?
C11A C12A C13A C20A -129.3(3) . . . . ?
C7A C12A C13A C20A 53.8(5) . . . . ?
C11A C12A C13A C14A -4.3(5) . . . . ?
C7A C12A C13A C14A 178.8(3) . . . . ?
C11A C12A C13A C3A 120.3(3) . . . . ?
C7A C12A C13A C3A -56.6(3) . . . . ?
C4A C3A C13A C20A 60.4(5) . . . . ?
C2A C3A C13A C20A -58.9(5) . . . . ?
C4A C3A C13A C14A -62.8(5) . . . . ?
C2A C3A C13A C14A 178.0(3) . . . . ?
C4A C3A C13A C12A 171.2(2) . . . . ?
C2A C3A C13A C12A 51.9(3) . . . . ?
C20A C13A C14A O4A -173.0(6) . . . . ?
C12A C13A C14A O4A 66.2(5) . . . . ?
C3A C13A C14A O4A -54.5(6) . . . . ?
C5A C6A C15A C16A -1.4(11) . . . . ?
C7A C6A C15A C16A -127.4(8) . . . . ?
C2A C6A C15A C16A 123.0(8) . . . . ?
C5A C6A C15A C20A 178.7(6) . . . . ?
C7A C6A C15A C20A 52.8(8) . . . . ?
C2A C6A C15A C20A -56.8(8) . . . . ?
C20A C15A C16A C17A -0.9(12) . . . . ?
C6A C15A C16A C17A 179.3(8) . . . . ?
C15A C16A C17A C18A 1.0(10) . . . . ?
C16A C17A C18A C19A -0.3(8) . . . . ?
C17A C18A C19A C20A -0.4(8) . . . . ?
C18A C19A C20A C15A 0.4(10) . . . . ?
C18A C19A C20A C13A 179.9(7) . . . . ?
C16A C15A C20A C19A 0.2(12) . . . . ?
C6A C15A C20A C19A -180.0(7) . . . . ?
C16A C15A C20A C13A -179.3(8) . . . . ?
C6A C15A C20A C13A 0.5(11) . . . . ?
C14A C13A C20A C19A 1.2(10) . . . . ?
C12A C13A C20A C19A 127.3(6) . . . . ?
C3A C13A C20A C19A -121.7(7) . . . . ?
C14A C13A C20A C15A -179.3(8) . . . . ?
C12A C13A C20A C15A -53.2(8) . . . . ?
C3A C13A C20A C15A 57.7(8) . . . . ?
C13A C14A O4A C23A 172.8(5) . . . . ?
C14A O4A C23A C24A 77.0(4) . . . . ?
C11A C12A C13C C14C -2.0(16) . . . . ?
C7A C12A C13C C14C 171.5(8) . . . . ?
C11A C12A C13C C20C -128.1(10) . . . . ?
C7A C12A C13C C20C 45.3(14) . . . . ?
C11A C12A C13C C3A 116.2(7) . . . . ?
C7A C12A C13C C3A -70.4(6) . . . . ?
C4A C3A C13C C14C -64.1(13) . . . . ?
C2A C3A C13C C14C -178.0(11) . . . . ?
C4A C3A C13C C20C 61.4(13) . . . . ?
C2A C3A C13C C20C -52.4(15) . . . . ?
C4A C3A C13C C12A 178.5(4) . . . . ?
C2A C3A C13C C12A 64.7(6) . . . . ?
C20C C13C C14C O4C -170.8(17) . . . . ?
C12A C13C C14C O4C 63.2(16) . . . . ?
C3A C13C C14C O4C -46.3(18) . . . . ?
C5A C6A C15C C16C 1(3) . . . . ?
C7A C6A C15C C16C -122(2) . . . . ?
C2A C6A C15C C16C 123(3) . . . . ?
C5A C6A C15C C20C 175.8(19) . . . . ?
C7A C6A C15C C20C 52(2) . . . . ?
C2A C6A C15C C20C -63(2) . . . . ?
C20C C15C C16C C17C 3(4) . . . . ?
C6A C15C C16C C17C 177(2) . . . . ?
C15C C16C C17C C18C -2(3) . . . . ?
C16C C17C C18C C19C 1(2) . . . . ?
C17C C18C C19C C20C -1(2) . . . . ?
C16C C15C C20C C19C -3(4) . . . . ?
C6A C15C C20C C19C -178.1(19) . . . . ?
C16C C15C C20C C13C 178(2) . . . . ?
C6A C15C C20C C13C 3(3) . . . . ?
C18C C19C C20C C15C 2(3) . . . . ?
C18C C19C C20C C13C -178.9(19) . . . . ?
C14C C13C C20C C15C -179(2) . . . . ?
C12A C13C C20C C15C -54(3) . . . . ?
C3A C13C C20C C15C 55(3) . . . . ?
C14C C13C C20C C19C 2(3) . . . . ?
C12A C13C C20C C19C 127.8(19) . . . . ?
C3A C13C C20C C19C -123.7(19) . . . . ?
C13C C14C O4C C23C -172.4(14) . . . . ?
C14C O4C C23C C24C -167.3(10) . . . . ?
C5A O3A C21A C22A -165.06(15) . . . . ?
C4A N1A C25A C30A -107.7(11) . . . . ?
C1A N1A C25A C30A 70.1(12) . . . . ?
C4A N1A C25A C26A 75.6(10) . . . . ?
C1A N1A C25A C26A -106.6(9) . . . . ?
C30A C25A C26A C27A 3.6(17) . . . . ?
N1A C25A C26A C27A -179.8(8) . . . . ?
C25A C26A C27A C28A -1.6(13) . . . . ?
C26A C27A C28A C29A 1.3(14) . . . . ?
C26A C27A C28A N2A -179.6(8) . . . . ?
C27A C28A C29A C30A -2.7(17) . . . . ?
N2A C28A C29A C30A 178.1(10) . . . . ?
C26A C25A C30A C29A -4.8(18) . . . . ?
N1A C25A C30A C29A 178.9(10) . . . . ?
C26A C25A C30A C31A -178.5(10) . . . . ?
N1A C25A C30A C31A 5.2(16) . . . . ?
C28A C29A C30A C25A 4.2(17) . . . . ?
C28A C29A C30A C31A 177.6(9) . . . . ?
C29A C28A N2A O6A 169.7(9) . . . . ?
C27A C28A N2A O6A -9.5(11) . . . . ?
C29A C28A N2A O5A -12.3(12) . . . . ?
C27A C28A N2A O5A 168.5(9) . . . . ?
C4A N1A C25C C26C -105(2) . . . . ?
C1A N1A C25C C26C 82(3) . . . . ?
C4A N1A C25C C30C 63(3) . . . . ?
C1A N1A C25C C30C -110(3) . . . . ?
C30C C25C C26C C27C 17(5) . . . . ?
N1A C25C C26C C27C -173(3) . . . . ?
C25C C26C C27C C28C -17(5) . . . . ?
C26C C27C C28C C29C 8(4) . . . . ?
C26C C27C C28C N2C -175(3) . . . . ?
C27C C28C C29C C30C 1(4) . . . . ?
N2C C28C C29C C30C -176(2) . . . . ?
C28C C29C C30C C25C -2(4) . . . . ?
C28C C29C C30C C31C 173(2) . . . . ?
C26C C25C C30C C29C -7(4) . . . . ?
N1A C25C C30C C29C -174(3) . . . . ?
C26C C25C C30C C31C 178(2) . . . . ?
N1A C25C C30C C31C 11(4) . . . . ?
C29C C28C N2C O6C 154(3) . . . . ?
C27C C28C N2C O6C -23(4) . . . . ?
C29C C28C N2C O5C -23(3) . . . . ?
C27C C28C N2C O5C 160(3) . . . . ?
C25B N1B C1B O1B 1.9(4) . . . . ?
C4B N1B C1B O1B -178.52(14) . . . . ?
C25D N1B C1B O1B -7.4(7) . . . . ?
C25B N1B C1B C2B -177.9(3) . . . . ?
C4B N1B C1B C2B 1.72(16) . . . . ?
C25D N1B C1B C2B 172.9(7) . . . . ?
O1B C1B C2B C3B -179.16(15) . . . . ?
N1B C1B C2B C3B 0.58(15) . . . . ?
O1B C1B C2B C6B 60.3(2) . . . . ?
N1B C1B C2B C6B -119.91(12) . . . . ?
C1B C2B C3B C4B -2.41(14) . . . . ?
C6B C2B C3B C4B 120.17(13) . . . . ?
C1B C2B C3B C13B -124.30(13) . . . . ?
C6B C2B C3B C13B -1.73(17) . . . . ?
C25B N1B C4B O2B -4.0(3) . . . . ?
C1B N1B C4B O2B 176.36(13) . . . . ?
C25D N1B C4B O2B 4.7(7) . . . . ?
C25B N1B C4B C3B 176.2(3) . . . . ?
C1B N1B C4B C3B -3.35(16) . . . . ?
C25D N1B C4B C3B -175.0(6) . . . . ?
C2B C3B C4B O2B -176.20(14) . . . . ?
C13B C3B C4B O2B -55.5(2) . . . . ?
C2B C3B C4B N1B 3.49(15) . . . . ?
C13B C3B C4B N1B 124.15(12) . . . . ?
C21B O3B C5B C6B 168.80(13) . . . . ?
O3B C5B C6B C7B 62.93(16) . . . . ?
O3B C5B C6B C15B -176.21(13) . . . . ?
O3B C5B C6B C2B -56.23(17) . . . . ?
C1B C2B C6B C5B -60.49(16) . . . . ?
C3B C2B C6B C5B -178.05(13) . . . . ?
C1B C2B C6B C7B 175.09(11) . . . . ?
C3B C2B C6B C7B 57.53(15) . . . . ?
C1B C2B C6B C15B 63.05(15) . . . . ?
C3B C2B C6B C15B -54.52(16) . . . . ?
C5B C6B C7B C8B -0.4(2) . . . . ?
C15B C6B C7B C8B -124.93(16) . . . . ?
C2B C6B C7B C8B 122.59(16) . . . . ?
C5B C6B C7B C12B 179.19(12) . . . . ?
C15B C6B C7B C12B 54.61(16) . . . . ?
C2B C6B C7B C12B -57.87(15) . . . . ?
C12B C7B C8B C9B 0.5(2) . . . . ?
C6B C7B C8B C9B -179.98(15) . . . . ?
C7B C8B C9B C10B 1.7(3) . . . . ?
C8B C9B C10B C11B -2.0(3) . . . . ?
C9B C10B C11B C12B 0.1(3) . . . . ?
C10B C11B C12B C7B 2.1(2) . . . . ?
C10B C11B C12B C13B -178.34(15) . . . . ?
C8B C7B C12B C11B -2.4(2) . . . . ?
C6B C7B C12B C11B 177.99(14) . . . . ?
C8B C7B C12B C13B 178.00(13) . . . . ?
C6B C7B C12B C13B -1.58(18) . . . . ?
C11B C12B C13B C14B 2.8(2) . . . . ?
C7B C12B C13B C14B -177.69(12) . . . . ?
C11B C12B C13B C20B 128.02(16) . . . . ?
C7B C12B C13B C20B -52.44(16) . . . . ?
C11B C12B C13B C3B -119.85(16) . . . . ?
C7B C12B C13B C3B 59.69(15) . . . . ?
C4B C3B C13B C14B 63.18(16) . . . . ?
C2B C3B C13B C14B -179.50(13) . . . . ?
C4B C3B C13B C12B -172.80(11) . . . . ?
C2B C3B C13B C12B -55.48(15) . . . . ?
C4B C3B C13B C20B -60.08(15) . . . . ?
C2B C3B C13B C20B 57.24(15) . . . . ?
C23B O4B C14B C13B -178.20(15) . . . . ?
C12B C13B C14B O4B -66.36(17) . . . . ?
C20B C13B C14B O4B 171.81(14) . . . . ?
C3B C13B C14B O4B 52.69(18) . . . . ?
C5B C6B C15B C16B 0.0(2) . . . . ?
C7B C6B C15B C16B 125.49(18) . . . . ?
C2B C6B C15B C16B -123.04(17) . . . . ?
C5B C6B C15B C20B -179.26(14) . . . . ?
C7B C6B C15B C20B -53.76(17) . . . . ?
C2B C6B C15B C20B 57.71(17) . . . . ?
C20B C15B C16B C17B -0.1(3) . . . . ?
C6B C15B C16B C17B -179.33(16) . . . . ?
C15B C16B C17B C18B -0.4(3) . . . . ?
C16B C17B C18B C19B 0.5(3) . . . . ?
C17B C18B C19B C20B -0.1(3) . . . . ?
C18B C19B C20B C15B -0.4(3) . . . . ?
C18B C19B C20B C13B 179.31(17) . . . . ?
C16B C15B C20B C19B 0.5(3) . . . . ?
C6B C15B C20B C19B 179.83(15) . . . . ?
C16B C15B C20B C13B -179.23(15) . . . . ?
C6B C15B C20B C13B 0.1(2) . . . . ?
C14B C13B C20B C19B -0.7(2) . . . . ?
C12B C13B C20B C19B -126.46(17) . . . . ?
C3B C13B C20B C19B 121.78(17) . . . . ?
C14B C13B C20B C15B 179.09(14) . . . . ?
C12B C13B C20B C15B 53.30(17) . . . . ?
C3B C13B C20B C15B -58.46(17) . . . . ?
C5B O3B C21B C22B 61.9(2) . . . . ?
C14B O4B C23B C24B 177.06(17) . . . . ?
C4B N1B C25B C26B -76.5(5) . . . . ?
C1B N1B C25B C26B 103.1(5) . . . . ?
C4B N1B C25B C30B 99.4(6) . . . . ?
C1B N1B C25B C30B -81.1(6) . . . . ?
N1B C25B C26B C27B 175.2(4) . . . . ?
C30B C25B C26B C27B -0.4(8) . . . . ?
C25B C26B C27B C28B 0.8(5) . . . . ?
C26B C27B C28B C29B 0.0(5) . . . . ?
C26B C27B C28B N2B -179.9(3) . . . . ?
C27B C28B C29B C30B -1.2(7) . . . . ?
N2B C28B C29B C30B 178.7(5) . . . . ?
C28B C29B C30B C25B 1.5(10) . . . . ?
C28B C29B C30B C31B -179.2(6) . . . . ?
C26B C25B C30B C29B -0.8(11) . . . . ?
N1B C25B C30B C29B -176.5(6) . . . . ?
C26B C25B C30B C31B 180.0(6) . . . . ?
N1B C25B C30B C31B 4.3(10) . . . . ?
C29B C28B N2B O5B -0.2(5) . . . . ?
C27B C28B N2B O5B 179.8(3) . . . . ?
C29B C28B N2B O6B 176.0(3) . . . . ?
C27B C28B N2B O6B -4.1(4) . . . . ?
C4B N1B C25D C26D 102(2) . . . . ?
C1B N1B C25D C26D -68(2) . . . . ?
C4B N1B C25D C30D -78.6(15) . . . . ?
C1B N1B C25D C30D 110.8(13) . . . . ?
C30D C25D C26D C27D 4(3) . . . . ?
N1B C25D C26D C27D -176.8(18) . . . . ?
C25D C26D C27D C28D -2(3) . . . . ?
C26D C27D C28D C29D 0(2) . . . . ?
C26D C27D C28D N2D 173.4(16) . . . . ?
C27D C28D C29D C30D -1.4(15) . . . . ?
N2D C28D C29D C30D -174.9(9) . . . . ?
C28D C29D C30D C25D 4.0(16) . . . . ?
C28D C29D C30D C31D -175.6(9) . . . . ?
C26D C25D C30D C29D -5(2) . . . . ?
N1B C25D C30D C29D 175.7(11) . . . . ?
C26D C25D C30D C31D 174.5(16) . . . . ?
N1B C25D C30D C31D -4.6(19) . . . . ?
C29D C28D N2D O5D 4.2(14) . . . . ?
C27D C28D N2D O5D -169.2(12) . . . . ?
C29D C28D N2D O6D -161.8(10) . . . . ?
C27D C28D N2D O6D 24.8(15) . . . . ?
